data_1001715
loop_
_publ_author_name
'Leclaire, A'
'Borel, M M'
'Chardon, J'
'Raveau, B'

_publ_section_title
;
A mixed-valent molybdenotungsten monophosphate with a tunnel structure
: Nax (Mo, W)2 O3 (P O4)2
;
_journal_coden_ASTM JSSCBI
_journal_name_full 'Journal of Solid State Chemistry'
_journal_page_first 353
_journal_page_last 357
_journal_paper_doi 10.1006/jssc.1995.1419
_journal_volume 120
_journal_year 1995
_chemical_formula_structural 'Na0.75 (Mo1.17 W0.83 O3) (P O4)2'
_chemical_formula_sum 'Mo1.17 Na0.75 O11 P2 W0.83'
_chemical_name_systematic
;
Sodium molybdenum tungsten oxide phosphate (0.75/1.17/0.83/3/2)
;
_space_group_IT_number 11
_symmetry_cell_setting monoclinic
_symmetry_Int_Tables_number 11
_symmetry_space_group_name_Hall '-P 2yb'
_symmetry_space_group_name_H-M 'P 1 21/m 1'
_cell_angle_alpha 90
_cell_angle_beta 106.29(1)
_cell_angle_gamma 90
_cell_formula_units_Z 2
_cell_length_a 7.200(1)
_cell_length_b 6.369(1)
_cell_length_c 9.123(1)
_cell_volume 401.6
_refine_ls_R_factor_all 0.046
_cod_original_formula_sum 'Mo1.17 Na.75 O11 P2 W.83'
_cod_database_code 1001715

loop_
_symmetry_equiv_pos_as_xyz
x,y,z
-x,1/2+y,-z
-x,-y,-z
x,1/2-y,z

loop_
_atom_site_label
_atom_site_type_symbol
_atom_site_symmetry_multiplicity
_atom_site_Wyckoff_symbol
_atom_site_fract_x
_atom_site_fract_y
_atom_site_fract_z
_atom_site_occupancy
_atom_site_attached_hydrogens
_atom_site_calc_flag
W1 W6+ 2 e 0.1099(1) 0.25 0.20000(9) 0.58 0 d
Mo1 Mo6+ 2 e 0.1099(1) 0.25 0.20000(9) 0.42 0 d
W2 W6+ 2 e 0.3115(1) 0.25 0.6345(1) 0.25 0 d
Mo2 Mo5+ 2 e 0.3115(1) 0.25 0.6345(1) 0.75 0 d
P1 P5+ 2 e 0.4117(5) 0.75 0.6106(4) 1. 0 d
P2 P5+ 2 e 0.0167(5) 0.75 0.1738(4) 1. 0 d
Na1 Na1+ 4 f 0.481(5) 0.594(5) 0.959(4) 0.1875 0 d
Na2 Na1+ 4 f 0.391(5) 0.496(5) 0.018(4) 0.1875 0 d
O1 O2- 2 e 0.864(1) 0.25 0.128(1) 1. 0 d
O2 O2- 2 e 0.132(1) 0.25 0.394(1) 1. 0 d
O3 O2- 4 f 0.149(1) 0.556(1) 0.184(1) 1. 0 d
O4 O2- 2 e 0.144(1) 0.25 -0.026(1) 1. 0 d
O5 O2- 2 e 0.419(1) 0.25 0.247(1) 1. 0 d
O6 O2- 2 e 0.454(2) 0.25 0.816(1) 1. 0 d
O7 O2- 2 e 0.067(1) 0.25 0.690(1) 1. 0 d
O8 O2- 4 f 0.283(1) 0.557(1) 0.607(1) 1. 0 d
O9 O2- 2 e 0.523(1) 0.25 0.535(1) 1. 0 d

loop_
_atom_type_symbol
_atom_type_oxidation_number
W6+ 6.000
Mo6+ 6.000
Mo5+ 5.000
P5+ 5.000
Na1+ 1.000
O2- -2.000
